data_2006384
loop_
_publ_author_name
'Elerman, Yal\;cin'
'Elmali, Ayhan'
'Kend\.i, Engin'
'\"Ozbey, S\"uheyla'
'Ert\"uz\"un, Vedia'

_publ_section_title 4-Ethyl-2-(2-hydroxynaphthylmethylidene)amino-5-methyl-3-thiophenecarbonitrile
_journal_issue 8
_journal_name_full 'Acta Crystallographica Section C'
_journal_page_first 1158
_journal_page_last 1160
_journal_paper_doi 10.1107/S0108270196014515
_journal_volume 53
_journal_year 1997
_chemical_formula_moiety 'C19 H16 N2 O S'
_chemical_formula_sum 'C19 H16 N2 O S'
_chemical_formula_weight 320.40
_chemical_name_systematic
;
 ?
;
_space_group_IT_number 14
_symmetry_cell_setting monoclinic
_symmetry_space_group_name_Hall '-P 2yn'
_symmetry_space_group_name_H-M 'P 1 21/n 1'
_audit_creation_method SHELXL
_cell_angle_alpha 90
_cell_angle_beta 95.561(2)
_cell_angle_gamma 90
_cell_formula_units_Z 4
_cell_length_a 8.362(2)
_cell_length_b 16.727(2)
_cell_length_c 11.554(2)
_cell_measurement_reflns_used 16
_cell_measurement_temperature 293(2)
_cell_measurement_theta_max 18
_cell_measurement_theta_min 10
_cell_volume 1608.5(5)
_computing_cell_refinement 'MolEN (Fair, 1990)'
_computing_data_collection 'CAD-4 EXPRESS (Enraf-Nonius, 1994)'
_computing_data_reduction MolEN
_computing_molecular_graphics 'ORTEPII (Johnson, 1976)'
_computing_publication_material SHELXL93
_computing_structure_refinement 'SHELXL93 (Sheldrick, 1993)'
_computing_structure_solution 'SHELXS86 (Sheldrick, 1990)'
_diffrn_ambient_temperature 293(2)
_diffrn_measurement_device 'Enraf-Nonius CAD-4'
_diffrn_measurement_method \q/2\q
_diffrn_radiation_monochromator graphite
_diffrn_radiation_source 'fine-focus sealed tube'
_diffrn_radiation_type MoK\a
_diffrn_radiation_wavelength 0.71069
_diffrn_reflns_av_R_equivalents 0.048
_diffrn_reflns_av_sigmaI/netI 0.0260
_diffrn_reflns_limit_h_max 10
_diffrn_reflns_limit_h_min 0
_diffrn_reflns_limit_k_max 14
_diffrn_reflns_limit_k_min 0
_diffrn_reflns_limit_l_max 12
_diffrn_reflns_limit_l_min -12
_diffrn_reflns_number 2268
_diffrn_reflns_theta_max 26.3
_diffrn_reflns_theta_min 2.44
_diffrn_standards_decay_% 0.01
_diffrn_standards_interval_time 120
_diffrn_standards_number 3
_exptl_absorpt_coefficient_mu 0.207
_exptl_absorpt_correction_type none
_exptl_crystal_colour yellow
_exptl_crystal_density_diffrn 1.323
_exptl_crystal_density_method 'not measured'
_exptl_crystal_description prismatic
_exptl_crystal_F_000 672
_exptl_crystal_size_max 0.64
_exptl_crystal_size_mid 0.56
_exptl_crystal_size_min 0.32
_refine_diff_density_max 0.211
_refine_diff_density_min -0.182
_refine_ls_extinction_method none
_refine_ls_goodness_of_fit_all 1.122
_refine_ls_goodness_of_fit_obs 1.215
_refine_ls_hydrogen_treatment 'H atoms riding with fixed U's'
_refine_ls_matrix_type full
_refine_ls_number_parameters 212
_refine_ls_number_reflns 2184
_refine_ls_number_restraints 0
_refine_ls_restrained_S_all 1.116
_refine_ls_restrained_S_obs 1.215
_refine_ls_R_factor_all 0.067
_refine_ls_R_factor_obs .046
_refine_ls_shift/esd_max 0.000
_refine_ls_shift/esd_mean 0.000
_refine_ls_structure_factor_coef Fsqd
_refine_ls_weighting_details 'w = 1/[\s^2^(Fo^2^)+(0.0398P)^2^+1.0005P] where P = (Fo^2^+2Fc^2^)/3'
_refine_ls_weighting_scheme calc
_refine_ls_wR_factor_all 0.118
_refine_ls_wR_factor_obs .111
_reflns_number_observed 1682
_reflns_number_total 2208
_reflns_observed_criterion >2sigma(I)
_cod_data_source_file fr1015.cif
_cod_data_source_block 7
_cod_depositor_comments
;
The following automatic conversions were performed:

'_refine_ls_weighting_scheme' value 'calc w =
1/[\s^2^(Fo^2^)+(0.0398P)^2^+1.0005P] where P = (Fo^2^+2Fc^2^)/3' was
changed to 'calc'. New tag '_refine_ls_weighting_details' was
created. The value of the new tag was set to 'w =
1/[\s^2^(Fo^2^)+(0.0398P)^2^+1.0005P] where P = (Fo^2^+2Fc^2^)/3'.

Automatic conversion script
Id: cif_fix_values 3143 2015-03-26 13:38:13Z robertas 
;
_cod_original_cell_volume 1608.4(6)
_cod_original_sg_symbol_H-M 'P 21/n'
_cod_database_code 2006384

loop_
_symmetry_equiv_pos_as_xyz
'x, y, z'
'-x+1/2, y+1/2, -z+1/2'
'-x, -y, -z'
'x-1/2, -y-1/2, z-1/2'

loop_
_atom_site_aniso_label
_atom_site_aniso_U_11
_atom_site_aniso_U_22
_atom_site_aniso_U_33
_atom_site_aniso_U_12
_atom_site_aniso_U_13
_atom_site_aniso_U_23
S1 .0488(4) .0409(6) .0563(6) .0003(4) -.0067(3) -0.0011(4)
O1 .0677(14) .045(2) .057(2) -.0075(11) -.0146(11) -0.0022(11)
N1 .0466(13) .039(2) .048(2) .0024(11) -.0011(11) 0.0038(11)
N2 .105(3) .053(2) .096(3) -.003(2) -.030(2) -0.015(2)
C1 .045(2) .040(2) .043(2) -.0003(14) .0013(12) 0.0004(14)
C2 .058(2) .035(2) .057(2) -.0019(14) .0038(15) -0.0027(14)
C3 .054(2) .036(2) .058(2) .0056(14) .0055(15) 0.0084(14)
C4 .0417(15) .039(2) .046(2) .0017(13) .0053(12) 0.0045(14)
C5 .052(2) .054(2) .050(2) .005(2) -.0034(14) 0.011(2)
C6 .047(2) .067(3) .051(2) -.004(2) -.0078(14) 0.006(2)
C7 .052(2) .052(2) .064(3) -.009(2) -.005(2) -0..003(2)
C8 .052(2) .044(2) .051(2) -.0031(14) -.0038(14) 0.0038(14)
C9 .0376(14) .036(2) .046(2) -.0030(13) .0047(12) 0.0007(13)
C10 .0396(14) .034(2) .042(2) .0005(13) .0033(11) 0.0028(13)
C11 .044(2) .038(2) .046(2) -.0020(13) .0025(13) -0.0034(13)
C12 .0432(15) .040(2) .047(2) .0026(13) .0033(12) 0.0006(14)
C13 .046(2) .039(2) .049(2) .0028(14) -.0010(13) 0.0001(14)
C14 .045(2) .044(2) .050(2) .0030(14) .0012(13) 0.0024(14)
C15 .045(2) .041(2) .057(2) .0064(14) .0022(14) 0.0051(15)
C16 .066(2) .044(3) .081(3) .008(2) .001(2) 0.007(2)
C17 .056(2) .055(2) .065(3) .005(2) -.009(2) 0.010(2)
C18 .082(3) .125(4) .053(3) -.008(2) -.011(2) 0.012(2)
C19 .060(2) .047(3) .060(3) .006(2) -.014(2) 0.001(2)

loop_
_atom_site_label
_atom_site_fract_x
_atom_site_fract_y
_atom_site_fract_z
_atom_site_U_iso_or_equiv
_atom_site_thermal_displace_type
_atom_site_calc_flag
_atom_site_refinement_flags
_atom_site_occupancy
_atom_site_disorder_group
_atom_site_type_symbol
S1 .03287(9) .65265(5) .28810(7) .0494(3) Uani d . 1 . S
O1 .0246(3) .33454(14) .3355(2) .0580(6) Uani d . 1 . O
N1 .0321(3) .48739(14) .3108(2) .0449(6) Uani d . 1 . N
N2 -.2529(4) .4247(2) .0679(3) .0876(11) Uani d . 1 . N
C1 .1408(3) .3444(2) .4247(3) .0425(7) Uani d . 1 . C
C2 .2020(4) .2742(2) .4792(3) .0500(8) Uani d . 1 . C
H2 .1629 .2246 .4535 .060 Uiso calc . 1 . H
C3 .3186(4) .2789(2) .5695(3) .0496(8) Uani d . 1 . C
H3 .3603 .2321 .6037 .060 Uiso calc . 1 . H
C4 .3778(3) .3533(2) .6125(3) .0422(7) Uani d . 1 . C
C5 .4967(3) .3572(2) .7082(3) .0525(8) Uani d . 1 . C
H5 .5382 .3101 .7417 .063 Uiso calc . 1 . H
C6 .5514(3) .4289(2) .7518(3) .0555(9) Uani d . 1 . C
H6 .6290 .4308 .8151 .067 Uiso calc . 1 . H
C7 .4903(4) .4991(2) .7010(3) .0563(9) Uani d . 1 . C
H7 .5273 .5480 .7310 .068 Uiso calc . 1 . H
C8 .3764(3) .4975(2) .6074(3) .0497(8) Uani d . 1 . C
H8 .3377 .5455 .5748 .060 Uiso calc . 1 . H
C9 .3170(3) .4247(2) .5598(3) .0398(7) Uani d . 1 . C
C10 .1961(3) .4197(2) .4610(3) .0387(7) Uani d . 1 . C
C11 .1370(3) .4901(2) .4007(3) .0427(7) Uani d . 1 . C
H11 .1756 .5396 .4271 .051 Uiso calc . 1 . H
C12 -.0224(3) .5554(2) .2520(3) .0434(7) Uani d . 1 . C
C13 -.1352(3) .5555(2) .1570(3) .0452(8) Uani d . 1 . C
C14 -.1801(3) .6330(2) .1148(3) .0466(8) Uani d . 1 . C
C15 -.0982(3) .6915(2) .1765(3) .0482(8) Uani d . 1 . C
C16 -.1105(4) .7800(2) .1626(3) .0639(10) Uani d . 1 . C
H16A -.0364 .8055 .2197 .096 Uiso calc . 1 . H
H16B -.2179 .7968 .1729 .096 Uiso calc . 1 . H
H16C -.0850 .7947 .0862 .096 Uiso calc . 1 . H
C17 -.3020(4) .6471(2) .0108(3) .0593(9) Uani d . 1 . C
H17A -.3849 .6065 .0094 .071 Uiso calc . 1 . H
H17B -.3526 .6987 .0189 .071 Uiso calc . 1 . H
C18 -.2274(5) .6450(3) -.1014(4) .0876(13) Uani d . 1 . C
H18A -.3085 .6541 -.1646 .131 Uiso calc . 1 . H
H18B -.1789 .5936 -.1105 .131 Uiso calc . 1 . H
H18C -.1467 .6858 -.1011 0..131 Uiso calc . 1 . H
C19 -.2014(4) .4824(2) .1083(3) .0572(9) Uani d . 1 . C
H1 .009(5) .383(3) .307(4) .107(17) Uiso d . 1 . H

loop_
_atom_type_symbol
_atom_type_description
_atom_type_scat_dispersion_real
_atom_type_scat_dispersion_imag
_atom_type_scat_source
C C 0.0033 0.0016 'International Tables Vol C Tables 4.2.6.8 and 6.1.1.4'
H H 0.0000 0.0000 'International Tables Vol C Tables 4.2.6.8 and 6.1.1.4'
N N 0.0061 0.0033 'International Tables Vol C Tables 4.2.6.8 and 6.1.1.4'
O O 0.0106 0.0060 'International Tables Vol C Tables 4.2.6.8 and 6.1.1.4'
S S 0.1246 0.1234 'International Tables Vol C Tables 4.2.6.8 and 6.1.1.4'

loop_
_geom_angle_atom_site_label_1
_geom_angle_atom_site_label_2
_geom_angle_atom_site_label_3
_geom_angle
_geom_angle_publ_flag
C12 S1 C15 92.20(15) y
C1 O1 H1 104.(3) ?
C11 N1 C12 122.2(3) y
O1 C1 C10 122.2(3) y
O1 C1 C2 116.2(3) y
C10 C1 C2 121.6(3) y
C3 C2 C1 119.9(3) y
C3 C2 H2 120.1(3) ?
C1 C2 H2 120.1(3) ?
C2 C3 C4 121.5(3) y
C2 C3 H3 119.2(3) ?
C4 C3 H3 119.2(3) ?
C3 C4 C9 119.6(3) y
C3 C4 C5 120.8(3) y
C9 C4 C5 119.6(3) y
C6 C5 C4 121.0(3) y
C6 C5 H5 119.5(3) ?
C4 C5 H5 119.5(3) ?
C5 C6 C7 119.4(3) y
C5 C6 H6 120.3(3) ?
C7 C6 H6 120.3(3) ?
C8 C7 C6 121.2(3) y
C8 C7 H7 119.4(3) ?
C6 C7 H7 119.4(3) ?
C7 C8 C9 121.1(3) y
C7 C8 H8 119.4(3) ?
C9 C8 H8 119.4(3) ?
C8 C9 C4 117.7(3) y
C8 C9 C10 123.4(3) y
C4 C9 C10 118.9(2) y
C1 C10 C11 120.5(3) y
C1 C10 C9 118.4(2) y
C11 C10 C9 121.0(2) y
N1 C11 C10 122.5(3) y
N1 C11 H11 118.7(3) ?
C10 C11 H11 118.7(3) ?
C13 C12 N1 124.2(3) y
C13 C12 S1 109.7(2) y
N1 C12 S1 126.1(2) y
C12 C13 C14 114.4(3) y
C12 C13 C19 121.4(3) y
C14 C13 C19 124.3(3) y
C15 C14 C13 112.0(3) y
C15 C14 C17 124.8(3) y
C13 C14 C17 123.2(3) y
C14 C15 C16 129.3(3) y
C14 C15 S1 111.8(2) y
C16 C15 S1 118.9(2) y
C15 C16 H16A 109.5(3) ?
C15 C16 H16B 109.5(3) ?
H16A C16 H16B 109.5(4) ?
C15 C16 H16C 109.5(3) ?
H16A C16 H16C 109.5(3) ?
H16B C16 H16C 109.5(3) ?
C18 C17 C14 112.3(3) y
C18 C17 H17A 109.2(3) ?
C14 C17 H17A 109.2(3) ?
C18 C17 H17B 109.2(3) ?
C14 C17 H17B 109.2(3) ?
H17A C17 H17B 107.9(3) ?
C17 C18 H18A 109.5(4) ?
C17 C18 H18B 109.5(4) ?
H18A C18 H18B 109.5(4) ?
C17 C18 H18C 109.5(4) ?
H18A C18 H18C 109.5(4) ?
H18B C18 H18C 109.5(4) ?
N2 C19 C13 178.8(4) y

loop_
_geom_bond_atom_site_label_1
_geom_bond_atom_site_label_2
_geom_bond_site_symmetry_2
_geom_bond_distance
_geom_bond_publ_flag
S1 C12 . 1.731(3) y
S1 C15 . 1.736(3) y
O1 C1 . 1.356(3) y
O1 H1 . .88(4) ?
N1 C11 . 1.293(3) y
N1 C12 . 1.379(4) y
N2 C19 . 1.138(4) y
C1 C10 . 1.391(4) y
C1 C2 . 1.406(4) y
C2 C3 . 1.359(4) y
C2 H2 . .930(3) ?
C3 C4 . 1.412(4) y
C3 H3 . .930(3) ?
C4 C9 . 1.413(4) y
C4 C5 . 1.414(4) y
C5 C6 . 1.363(4) y
C5 H5 . .930(3) ?
C6 C7 . 1.387(4) y
C6 H6 . .930(3) ?
C7 C8 . 1.370(4) y
C7 H7 . .930(3) ?
C8 C9 . 1.407(4) y
C8 H8 . .930(3) ?
C9 C10 . 1.452(4) y
C10 C11 . 1.432(4) y
C11 H11 . .930(3) ?
C12 C13 . 1.376(4) y
C13 C14 . 1.423(4) y
C13 C19 . 1.435(5) y
C14 C15 . 1.357(4) y
C14 C17 . 1.517(4) y
C15 C16 . 1.491(5) y
C16 H16A . .960(4) ?
C16 H16B . .960(3) ?
C16 H16C . .960(4) ?
C17 C18 . 1.492(5) y
C17 H17A . .970(3) ?
C17 H17B . .970(3) ?
C18 H18A . .960(4) ?
C18 H18B . .960(5) ?
C18 H18C . .960(4) ?

loop_
_geom_torsion_atom_site_label_1
_geom_torsion_atom_site_label_2
_geom_torsion_atom_site_label_3
_geom_torsion_atom_site_label_4
_geom_torsion
O1 C1 C2 C3 -179.8(3)
C10 C1 C2 C3 -0.2(5)
C1 C2 C3 C4 1.6(5)
C2 C3 C4 C9 -1.0(5)
C2 C3 C4 C5 178.7(3)
C3 C4 C5 C6 -178.4(3)
C9 C4 C5 C6 1.3(5)
C4 C5 C6 C7 -0.5(5)
C5 C6 C7 C8 -0.3(5)
C6 C7 C8 C9 0.2(5)
C7 C8 C9 C4 0.6(5)
C7 C8 C9 C10 179.9(3)
C3 C4 C9 C8 178.4(3)
C5 C4 C9 C8 -1.3(4)
C3 C4 C9 C10 -0.9(4)
C5 C4 C9 C10 179.4(3)
O1 C1 C10 C11 -3.2(4)
C2 C1 C10 C11 177.2(3)
O1 C1 C10 C9 177.9(3)
C2 C1 C10 C9 -1.7(4)
C8 C9 C10 C1 -177.0(3)
C4 C9 C10 C1 2.2(4)
C8 C9 C10 C11 4.1(5)
C4 C9 C10 C11 -176.6(3)
C12 N1 C11 C10 -179.0(3)
C1 C10 C11 N1 -0.4(5)
C9 C10 C11 N1 178.4(3)
C11 N1 C12 C13 -179.2(3)
C11 N1 C12 S1 -1.7(4)
C15 S1 C12 C13 0.8(2)
C15 S1 C12 N1 -177.0(3)
N1 C12 C13 C14 176.4(3)
S1 C12 C13 C14 -1.4(3)
N1 C12 C13 C19 -2.5(5)
S1 C12 C13 C19 179.7(3)
C12 C13 C14 C15 1.4(4)
C19 C13 C14 C15 -179.7(3)
C12 C13 C14 C17 179.8(3)
C19 C13 C14 C17 -1.3(5)
C13 C14 C15 C16 -178.9(3)
C17 C14 C15 C16 2.7(6)
C13 C14 C15 S1 -0.7(3)
C17 C14 C15 S1 -179.1(2)
C12 S1 C15 C14 0.0(3)
C12 S1 C15 C16 178.3(3)
C15 C14 C17 C18 91.9(4)
C13 C14 C17 C18 -86.3(4)
C12 C13 C19 N2 -119.(17)
C14 C13 C19 N2 62.(17)

loop_
_cod_related_entry_id
_cod_related_entry_database
_cod_related_entry_code
1 ChemSpider 30652175
